data_4081755
loop_
_publ_author_name
'Yan, KaKing'
'Upton, Brianna M.'
'Zhu, Jing'
'Ellern, Arkady'
'Sadow, Aaron D.'

_publ_section_title
;
 Nucleophilicity of Neutral versus Cationic Magnesium Silyl Compounds
;
_journal_issue 22
_journal_name_full Organometallics
_journal_page_first 6834
_journal_paper_doi 10.1021/om400447q
_journal_volume 32
_journal_year 2013
_chemical_formula_sum 'C31 H49 B F10 Mg N2 Si4'
_chemical_formula_weight 787.20
_chemical_name_common Sad237
_space_group_IT_number 14
_symmetry_cell_setting monoclinic
_symmetry_space_group_name_Hall '-P 2yn'
_symmetry_space_group_name_H-M 'P 1 21/n 1'
_atom_sites_solution_hydrogens geom
_atom_sites_solution_primary direct
_atom_sites_solution_secondary difmap
_audit_creation_method 'APEX2 v2010.11-3'
_cell_angle_alpha 90
_cell_angle_beta 96.818(2)
_cell_angle_gamma 90
_cell_formula_units_Z 4
_cell_length_a 11.6998(14)
_cell_length_b 18.478(2)
_cell_length_c 18.553(2)
_cell_measurement_reflns_used 9376
_cell_measurement_temperature 173.(2)
_cell_measurement_theta_max 26.7711
_cell_measurement_theta_min 2.2473
_cell_volume 3982.6(8)
_computing_cell_refinement 'SAINT V7.66A (Bruker AXS, 2009)'
_computing_data_collection 'APEX2 Suite (Bruker AXS, 2009)'
_computing_data_reduction 'SAINT V7.66A (Bruker AXS, 2009)'
_computing_molecular_graphics 'XSHELL (Bruker AXS, 2007)'
_computing_publication_material 'APEX2 Suite (Bruker AXS, 2009)'
_computing_structure_refinement 'SHELXL-97 (Sheldrick, 2008)'
_computing_structure_solution 'SHELXS-97 (Sheldrick, 2008)'
_diffrn_ambient_temperature 173.(2)
_diffrn_detector_area_resol_mean 8.3333
_diffrn_measured_fraction_theta_full 1.000
_diffrn_measured_fraction_theta_max 1.000
_diffrn_measurement_device_type ' BRUKER APEX2 CCD Diffractometer'
_diffrn_measurement_method '\w scan'
_diffrn_radiation_type MoK\a
_diffrn_radiation_wavelength 0.71073
_diffrn_reflns_av_R_equivalents 0.0439
_diffrn_reflns_av_sigmaI/netI 0.0350
_diffrn_reflns_limit_h_max 14
_diffrn_reflns_limit_h_min -14
_diffrn_reflns_limit_k_max 23
_diffrn_reflns_limit_k_min -23
_diffrn_reflns_limit_l_max 23
_diffrn_reflns_limit_l_min -23
_diffrn_reflns_number 34975
_diffrn_reflns_theta_full 26.37
_diffrn_reflns_theta_max 26.37
_diffrn_reflns_theta_min 1.56
_exptl_absorpt_coefficient_mu 0.236
_exptl_absorpt_correction_T_max 0.97
_exptl_absorpt_correction_T_min 0.79
_exptl_absorpt_correction_type multi-scan
_exptl_absorpt_process_details 'SADABS V2008/1 (Bruker AXS)'
_exptl_crystal_colour colourless
_exptl_crystal_density_diffrn 1.313
_exptl_crystal_density_method 'not measured'
_exptl_crystal_description block
_exptl_crystal_F_000 1648
_exptl_crystal_size_max 0.19
_exptl_crystal_size_mid 0.15
_exptl_crystal_size_min 0.13
_refine_diff_density_max 1.518
_refine_diff_density_min -0.904
_refine_ls_extinction_method none
_refine_ls_goodness_of_fit_ref 1.037
_refine_ls_hydrogen_treatment mixed
_refine_ls_matrix_type full
_refine_ls_number_parameters 459
_refine_ls_number_reflns 8143
_refine_ls_number_restraints 0
_refine_ls_restrained_S_all 1.037
_refine_ls_R_factor_all 0.0990
_refine_ls_R_factor_gt 0.0774
_refine_ls_shift/su_max 0.000
_refine_ls_shift/su_mean 0.000
_refine_ls_structure_factor_coef Fsqd
_refine_ls_weighting_details 'calc w=1/[\s^2^(Fo^2^)+(0.1060P)^2^+9.6861P] where P=(Fo^2^+2Fc^2^)/3'
_refine_ls_weighting_scheme calc
_refine_ls_wR_factor_gt 0.2058
_refine_ls_wR_factor_ref 0.2277
_reflns_number_gt 6179
_reflns_number_total 8143
_reflns_threshold_expression >2sigma(I)
_cod_data_source_file om400447q_si_001.cif
_cod_data_source_block TMEDAMg{Si(SiMe3}3H2B(C6F5)2
_cod_database_code 4081755

loop_
_symmetry_equiv_pos_as_xyz
'x, y, z'
'-x+1/2, y+1/2, -z+1/2'
'-x, -y, -z'
'x-1/2, -y-1/2, z-1/2'

loop_
_atom_site_type_symbol
_atom_site_label
_atom_site_fract_x
_atom_site_fract_y
_atom_site_fract_z
_atom_site_U_iso_or_equiv
_atom_site_adp_type
_atom_site_calc_flag
_atom_site_refinement_flags
_atom_site_occupancy
Mg Mg1 0.10228(10) 0.91172(6) 0.26230(6) 0.0298(3) Uani d . 1
B B1 0.1877(3) 0.8389(2) 0.3694(2) 0.0307(8) Uani d . 1
H H11 0.186(3) 0.820(2) 0.309(2) 0.029(9) Uiso d . 1
H H12 0.148(4) 0.894(2) 0.371(2) 0.043(11) Uiso d . 1
C C1 -0.2782(5) 1.0315(3) 0.2798(3) 0.0707(15) Uani d . 1
H H1A -0.3343 1.046 0.3124 0.106 Uiso calc R 1
H H1B -0.3101 1.0408 0.2294 0.106 Uiso calc R 1
H H1C -0.2072 1.0595 0.2914 0.106 Uiso calc R 1
C C2 -0.1994(5) 0.9136(3) 0.3886(2) 0.0607(13) Uani d . 1
H H2A -0.1217 0.9327 0.4022 0.091 Uiso calc R 1
H H2B -0.1991 0.8611 0.396 0.091 Uiso calc R 1
H H2C -0.2527 0.9362 0.4189 0.091 Uiso calc R 1
C C3 -0.3956(4) 0.8909(3) 0.2738(4) 0.0732(16) Uani d . 1
H H3A -0.4451 0.9099 0.3085 0.11 Uiso calc R 1
H H3B -0.3887 0.8383 0.2794 0.11 Uiso calc R 1
H H3C -0.4296 0.9023 0.2242 0.11 Uiso calc R 1
C C4 -0.0532(7) 0.7092(3) 0.1701(4) 0.097(2) Uani d . 1
H H4A -0.0747 0.6581 0.1723 0.146 Uiso calc R 1
H H4B 0.0195 0.7174 0.2011 0.146 Uiso calc R 1
H H4C -0.0439 0.7222 0.1199 0.146 Uiso calc R 1
C C5 -0.3012(7) 0.7488(3) 0.1391(3) 0.097(2) Uani d . 1
H H5A -0.3171 0.6968 0.1384 0.146 Uiso calc R 1
H H5B -0.2884 0.7648 0.0903 0.146 Uiso calc R 1
H H5C -0.367 0.775 0.1545 0.146 Uiso calc R 1
C C6 -0.1925(4) 0.7286(2) 0.2932(3) 0.0542(11) Uani d . 1
H H6A -0.2676 0.7438 0.3063 0.081 Uiso calc R 1
H H6B -0.1315 0.7459 0.3299 0.081 Uiso calc R 1
H H6C -0.1897 0.6757 0.2905 0.081 Uiso calc R 1
C C7 -0.3472(4) 0.9452(3) 0.0828(3) 0.0567(12) Uani d . 1
H H7A -0.3782 0.9753 0.1194 0.085 Uiso calc R 1
H H7B -0.3775 0.8959 0.085 0.085 Uiso calc R 1
H H7C -0.3701 0.9655 0.0344 0.085 Uiso calc R 1
C C8 -0.1392(5) 0.8917(4) 0.0214(3) 0.0741(16) Uani d . 1
H H8A -0.1812 0.91 -0.0238 0.111 Uiso calc R 1
H H8B -0.1558 0.8401 0.0265 0.111 Uiso calc R 1
H H8C -0.0564 0.8985 0.0202 0.111 Uiso calc R 1
C C9 -0.1371(5) 1.0384(3) 0.0946(3) 0.0720(17) Uani d . 1
H H9A -0.1663 1.0582 0.0469 0.108 Uiso calc R 1
H H9B -0.0528 1.0399 0.1008 0.108 Uiso calc R 1
H H9C -0.1664 1.0674 0.1327 0.108 Uiso calc R 1
C C10 0.0510(5) 1.0782(3) 0.2783(3) 0.0709(15) Uani d . 1
H H10A -0.0145 1.0628 0.2429 0.085 Uiso calc R 1
H H10B 0.073 1.1282 0.2668 0.085 Uiso calc R 1
C C11 0.0206(6) 1.0731(4) 0.3553(3) 0.0802(18) Uani d . 1
H H11A -0.0373 1.0347 0.3591 0.096 Uiso calc R 1
H H11B -0.011 1.1196 0.3705 0.096 Uiso calc R 1
C C12 0.1327(5) 1.0551(3) 0.4023(3) 0.0687(14) Uani d . 1
H H12A 0.1245 1.0103 0.4306 0.082 Uiso calc R 1
H H12B 0.1562 1.0952 0.4362 0.082 Uiso calc R 1
C C13 0.2198(5) 1.0445(3) 0.3481(3) 0.0656(15) Uani d . 1
H H13A 0.2652 1.0892 0.344 0.079 Uiso calc R 1
H H13B 0.2733 1.0045 0.3638 0.079 Uiso calc R 1
C C14 0.2153(6) 1.0417(4) 0.2164(3) 0.0820(19) Uani d . 1
H H14A 0.2588 1.0874 0.2254 0.098 Uiso calc R 1
H H14B 0.1599 1.0484 0.1722 0.098 Uiso calc R 1
C C15 0.2954(4) 0.9839(3) 0.2034(3) 0.0628(14) Uani d . 1
H H15A 0.3538 0.979 0.2464 0.075 Uiso calc R 1
H H15B 0.336 0.9969 0.1614 0.075 Uiso calc R 1
C C16 0.1821(5) 0.9126(3) 0.1142(3) 0.0695(16) Uani d . 1
H H16A 0.2344 0.9331 0.0812 0.083 Uiso calc R 1
H H16B 0.1093 0.9404 0.1088 0.083 Uiso calc R 1
C C17 0.1595(5) 0.8300(3) 0.0986(3) 0.0684(14) Uani d . 1
H H17A 0.0786 0.8175 0.1037 0.082 Uiso calc R 1
H H17B 0.1753 0.8175 0.0488 0.082 Uiso calc R 1
C C18 0.2428(5) 0.7893(4) 0.1557(3) 0.0779(17) Uani d . 1
H H18A 0.2003 0.7639 0.1912 0.094 Uiso calc R 1
H H18B 0.2899 0.7537 0.1323 0.094 Uiso calc R 1
C C19 0.3142(4) 0.8471(3) 0.1904(3) 0.0645(15) Uani d . 1
H H19A 0.3807 0.8569 0.1634 0.077 Uiso calc R 1
H H19B 0.3433 0.8339 0.241 0.077 Uiso calc R 1
C C20 0.1085(3) 0.78076(19) 0.40603(18) 0.0296(7) Uani d . 1
C C21 0.0457(3) 0.7986(2) 0.46235(19) 0.0356(8) Uani d . 1
C C22 -0.0237(3) 0.7499(3) 0.4934(2) 0.0459(10) Uani d . 1
C C23 -0.0307(3) 0.6799(2) 0.4703(2) 0.0458(10) Uani d . 1
C C24 0.0308(4) 0.6589(2) 0.4161(3) 0.0459(10) Uani d . 1
C C25 0.0978(3) 0.7096(2) 0.3854(2) 0.0386(8) Uani d . 1
C C26 0.3189(3) 0.8401(2) 0.4106(2) 0.0396(9) Uani d . 1
C C27 0.4027(4) 0.7916(3) 0.3954(2) 0.0506(11) Uani d . 1
C C28 0.5129(4) 0.7891(3) 0.4314(3) 0.0663(15) Uani d . 1
C C29 0.5445(4) 0.8374(4) 0.4851(3) 0.0740(18) Uani d . 1
C C30 0.4674(5) 0.8875(3) 0.5030(3) 0.0669(16) Uani d . 1
C C31 0.3555(4) 0.8882(3) 0.4668(2) 0.0517(11) Uani d . 1
F F1 0.0513(2) 0.86647(14) 0.48881(13) 0.0550(7) Uani d . 1
F F2 -0.0834(3) 0.7713(2) 0.54739(16) 0.0766(9) Uani d . 1
F F3 -0.0982(2) 0.63280(17) 0.50043(17) 0.0683(8) Uani d . 1
F F4 0.0240(3) 0.59040(14) 0.3918(2) 0.0745(9) Uani d . 1
F F5 0.1538(3) 0.68516(14) 0.33052(17) 0.0651(8) Uani d . 1
F F6 0.3775(2) 0.74226(17) 0.34262(16) 0.0640(8) Uani d . 1
F F7 0.5888(3) 0.7398(2) 0.4138(2) 0.0993(13) Uani d . 1
F F8 0.6510(3) 0.8361(3) 0.5210(2) 0.1078(15) Uani d . 1
F F9 0.4963(3) 0.9355(2) 0.55676(18) 0.0963(13) Uani d . 1
F F10 0.2833(3) 0.93660(17) 0.48800(15) 0.0672(8) Uani d . 1
N N1 0.1518(4) 1.0270(2) 0.2778(2) 0.0552(10) Uani d . 1
N N2 0.2354(3) 0.9130(3) 0.1889(2) 0.0582(11) Uani d . 1
Si Si1 -0.11742(8) 0.89112(5) 0.21390(5) 0.0304(2) Uani d . 1
Si Si2 -0.24628(11) 0.93425(7) 0.29173(7) 0.0477(3) Uani d . 1
Si Si3 -0.17103(12) 0.76763(7) 0.20327(6) 0.0513(3) Uani d . 1
Si Si4 -0.18625(10) 0.94303(7) 0.10106(6) 0.0465(3) Uani d . 1

loop_
_atom_site_aniso_label
_atom_site_aniso_U_11
_atom_site_aniso_U_22
_atom_site_aniso_U_33
_atom_site_aniso_U_12
_atom_site_aniso_U_13
_atom_site_aniso_U_23
Mg1 0.0273(6) 0.0348(6) 0.0275(6) -0.0040(5) 0.0043(4) 0.0058(5)
B1 0.0302(19) 0.036(2) 0.0261(18) 0.0017(16) 0.0054(15) 0.0033(15)
C1 0.080(4) 0.055(3) 0.078(4) 0.017(3) 0.012(3) 0.000(3)
C2 0.079(3) 0.067(3) 0.039(2) 0.016(3) 0.018(2) 0.005(2)
C3 0.047(3) 0.080(4) 0.095(4) 0.001(3) 0.016(3) 0.016(3)
C4 0.144(6) 0.049(3) 0.113(5) -0.012(4) 0.077(5) -0.017(3)
C5 0.135(6) 0.071(4) 0.074(4) -0.049(4) -0.038(4) 0.009(3)
C6 0.064(3) 0.038(2) 0.059(3) -0.002(2) -0.002(2) 0.006(2)
C7 0.055(3) 0.057(3) 0.052(3) -0.001(2) -0.017(2) 0.007(2)
C8 0.082(4) 0.107(5) 0.032(2) 0.005(3) 0.001(2) 0.002(3)
C9 0.088(4) 0.072(3) 0.049(3) -0.029(3) -0.019(3) 0.030(2)
C10 0.083(4) 0.051(3) 0.072(3) 0.000(3) -0.018(3) 0.007(3)
C11 0.087(4) 0.090(4) 0.059(3) 0.012(3) -0.010(3) -0.023(3)
C12 0.077(4) 0.059(3) 0.067(3) 0.002(3) -0.006(3) -0.014(3)
C13 0.067(3) 0.066(3) 0.057(3) -0.031(3) -0.022(2) 0.012(2)
C14 0.099(5) 0.082(4) 0.064(3) -0.042(4) 0.007(3) 0.015(3)
C15 0.050(3) 0.080(4) 0.062(3) -0.026(3) 0.023(2) 0.007(3)
C16 0.063(3) 0.110(5) 0.039(2) 0.021(3) 0.022(2) 0.023(3)
C17 0.073(3) 0.084(4) 0.046(3) 0.009(3) 0.002(2) -0.005(3)
C18 0.070(3) 0.109(5) 0.060(3) 0.010(3) 0.032(3) -0.024(3)
C19 0.041(2) 0.114(5) 0.043(2) 0.023(3) 0.023(2) 0.024(3)
C20 0.0250(16) 0.0391(18) 0.0250(16) 0.0041(14) 0.0039(13) 0.0058(14)
C21 0.0332(18) 0.046(2) 0.0280(17) 0.0011(15) 0.0063(14) 0.0007(15)
C22 0.037(2) 0.071(3) 0.0320(19) 0.0011(19) 0.0131(16) 0.0089(19)
C23 0.034(2) 0.054(3) 0.050(2) -0.0054(17) 0.0065(17) 0.023(2)
C24 0.041(2) 0.036(2) 0.061(3) 0.0029(16) 0.0076(19) 0.0109(18)
C25 0.0375(19) 0.0360(19) 0.044(2) 0.0064(15) 0.0135(16) 0.0011(16)
C26 0.0349(19) 0.051(2) 0.0326(19) -0.0074(16) 0.0028(15) 0.0136(16)
C27 0.037(2) 0.069(3) 0.047(2) 0.002(2) 0.0092(18) 0.021(2)
C28 0.039(2) 0.098(4) 0.063(3) 0.007(3) 0.010(2) 0.043(3)
C29 0.043(3) 0.114(5) 0.062(3) -0.024(3) -0.010(2) 0.044(3)
C30 0.068(3) 0.084(4) 0.044(3) -0.036(3) -0.015(2) 0.024(2)
C31 0.054(3) 0.064(3) 0.035(2) -0.019(2) -0.0032(19) 0.011(2)
F1 0.0676(16) 0.0568(15) 0.0453(14) -0.0061(13) 0.0265(12) -0.0175(12)
F2 0.0733(19) 0.106(2) 0.0599(17) -0.0143(18) 0.0472(15) -0.0040(16)
F3 0.0527(15) 0.0756(19) 0.0787(19) -0.0149(14) 0.0166(14) 0.0365(16)
F4 0.079(2) 0.0340(14) 0.115(3) -0.0067(13) 0.0273(19) 0.0025(15)
F5 0.0783(19) 0.0413(14) 0.085(2) -0.0014(13) 0.0489(16) -0.0171(13)
F6 0.0534(16) 0.0763(19) 0.0640(17) 0.0248(14) 0.0137(13) 0.0079(15)
F7 0.0466(17) 0.150(4) 0.103(3) 0.037(2) 0.0165(17) 0.054(3)
F8 0.0461(17) 0.170(4) 0.099(3) -0.030(2) -0.0296(17) 0.064(3)
F9 0.105(3) 0.113(3) 0.0609(19) -0.055(2) -0.0338(18) 0.0140(19)
F10 0.081(2) 0.0687(19) 0.0482(15) -0.0109(16) -0.0065(14) -0.0125(13)
N1 0.062(2) 0.048(2) 0.052(2) -0.0177(18) -0.0084(18) 0.0130(17)
N2 0.044(2) 0.092(3) 0.041(2) 0.003(2) 0.0148(16) 0.019(2)
Si1 0.0283(5) 0.0370(5) 0.0253(5) -0.0049(4) 0.0009(4) 0.0000(4)
Si2 0.0447(6) 0.0570(7) 0.0431(6) 0.0176(5) 0.0124(5) 0.0093(5)
Si3 0.0697(8) 0.0472(7) 0.0376(6) -0.0262(6) 0.0096(5) -0.0079(5)
Si4 0.0459(6) 0.0625(8) 0.0286(5) -0.0078(5) -0.0054(4) 0.0077(5)

loop_
_atom_type_symbol
_atom_type_description
_atom_type_scat_dispersion_real
_atom_type_scat_dispersion_imag
_atom_type_scat_source
C C 0.0033 0.0016 'International Tables Vol C Tables 4.2.6.8 and 6.1.1.4'
H H 0.0000 0.0000 'International Tables Vol C Tables 4.2.6.8 and 6.1.1.4'
N N 0.0061 0.0033 'International Tables Vol C Tables 4.2.6.8 and 6.1.1.4'
B B 0.0013 0.0007 'International Tables Vol C Tables 4.2.6.8 and 6.1.1.4'
F F 0.0171 0.0103 'International Tables Vol C Tables 4.2.6.8 and 6.1.1.4'
Mg Mg 0.0486 0.0363 'International Tables Vol C Tables 4.2.6.8 and 6.1.1.4'
Si Si 0.0817 0.0704 'International Tables Vol C Tables 4.2.6.8 and 6.1.1.4'

loop_
_geom_angle_atom_site_label_1
_geom_angle_atom_site_label_2
_geom_angle_atom_site_label_3
_geom_angle
N2 Mg1 N1 82.87(18)
N2 Mg1 Si1 121.65(12)
N1 Mg1 Si1 114.22(12)
N2 Mg1 H11 86.3(10)
N1 Mg1 H11 128.5(10)
Si1 Mg1 H11 114.3(10)
N2 Mg1 H12 119.4(12)
N1 Mg1 H12 89.4(12)
Si1 Mg1 H12 116.2(12)
H11 Mg1 H12 53.7(16)
C20 B1 C26 111.5(3)
C20 B1 H11 105.0(18)
C26 B1 H11 111.4(18)
C20 B1 H12 110.(2)
C26 B1 H12 110.(2)
H11 B1 H12 109.(3)
Si2 C1 H1A 109.5
Si2 C1 H1B 109.5
H1A C1 H1B 109.5
Si2 C1 H1C 109.5
H1A C1 H1C 109.5
H1B C1 H1C 109.5
Si2 C2 H2A 109.5
Si2 C2 H2B 109.5
H2A C2 H2B 109.5
Si2 C2 H2C 109.5
H2A C2 H2C 109.5
H2B C2 H2C 109.5
Si2 C3 H3A 109.5
Si2 C3 H3B 109.5
H3A C3 H3B 109.5
Si2 C3 H3C 109.5
H3A C3 H3C 109.5
H3B C3 H3C 109.5
Si3 C4 H4A 109.5
Si3 C4 H4B 109.5
H4A C4 H4B 109.5
Si3 C4 H4C 109.5
H4A C4 H4C 109.5
H4B C4 H4C 109.5
Si3 C5 H5A 109.5
Si3 C5 H5B 109.5
H5A C5 H5B 109.5
Si3 C5 H5C 109.5
H5A C5 H5C 109.5
H5B C5 H5C 109.5
Si3 C6 H6A 109.5
Si3 C6 H6B 109.5
H6A C6 H6B 109.5
Si3 C6 H6C 109.5
H6A C6 H6C 109.5
H6B C6 H6C 109.5
Si4 C7 H7A 109.5
Si4 C7 H7B 109.5
H7A C7 H7B 109.5
Si4 C7 H7C 109.5
H7A C7 H7C 109.5
H7B C7 H7C 109.5
Si4 C8 H8A 109.5
Si4 C8 H8B 109.5
H8A C8 H8B 109.5
Si4 C8 H8C 109.5
H8A C8 H8C 109.5
H8B C8 H8C 109.5
Si4 C9 H9A 109.5
Si4 C9 H9B 109.5
H9A C9 H9B 109.5
Si4 C9 H9C 109.5
H9A C9 H9C 109.5
H9B C9 H9C 109.5
N1 C10 C11 103.7(4)
N1 C10 H10A 111.0
C11 C10 H10A 111.0
N1 C10 H10B 111.0
C11 C10 H10B 111.0
H10A C10 H10B 109.0
C10 C11 C12 105.7(5)
C10 C11 H11A 110.6
C12 C11 H11A 110.6
C10 C11 H11B 110.6
C12 C11 H11B 110.6
H11A C11 H11B 108.7
C11 C12 C13 104.4(5)
C11 C12 H12A 110.9
C13 C12 H12A 110.9
C11 C12 H12B 110.9
C13 C12 H12B 110.9
H12A C12 H12B 108.9
N1 C13 C12 106.0(4)
N1 C13 H13A 110.5
C12 C13 H13A 110.5
N1 C13 H13B 110.5
C12 C13 H13B 110.5
H13A C13 H13B 108.7
N1 C14 C15 112.9(5)
N1 C14 H14A 109.0
C15 C14 H14A 109.0
N1 C14 H14B 109.0
C15 C14 H14B 109.0
H14A C14 H14B 107.8
C14 C15 N2 111.9(4)
C14 C15 H15A 109.2
N2 C15 H15A 109.2
C14 C15 H15B 109.2
N2 C15 H15B 109.2
H15A C15 H15B 107.9
N2 C16 C17 103.0(4)
N2 C16 H16A 111.2
C17 C16 H16A 111.2
N2 C16 H16B 111.2
C17 C16 H16B 111.2
H16A C16 H16B 109.1
C18 C17 C16 105.5(5)
C18 C17 H17A 110.6
C16 C17 H17A 110.6
C18 C17 H17B 110.6
C16 C17 H17B 110.6
H17A C17 H17B 108.8
C19 C18 C17 103.1(5)
C19 C18 H18A 111.1
C17 C18 H18A 111.1
C19 C18 H18B 111.1
C17 C18 H18B 111.1
H18A C18 H18B 109.1
C18 C19 N2 105.3(4)
C18 C19 H19A 110.7
N2 C19 H19A 110.7
C18 C19 H19B 110.7
N2 C19 H19B 110.7
H19A C19 H19B 108.8
C25 C20 C21 113.6(3)
C25 C20 B1 123.8(3)
C21 C20 B1 122.6(3)
F1 C21 C22 117.4(3)
F1 C21 C20 119.3(3)
C22 C21 C20 123.3(4)
F2 C22 C23 119.7(4)
F2 C22 C21 120.1(4)
C23 C22 C21 120.1(4)
F3 C23 C24 120.8(4)
F3 C23 C22 120.0(4)
C24 C23 C22 119.2(4)
F4 C24 C23 120.1(4)
F4 C24 C25 120.9(4)
C23 C24 C25 119.0(4)
F5 C25 C20 119.7(3)
F5 C25 C24 115.5(3)
C20 C25 C24 124.8(4)
C27 C26 C31 113.7(4)
C27 C26 B1 123.1(4)
C31 C26 B1 123.1(4)
F6 C27 C28 116.2(5)
F6 C27 C26 119.3(4)
C28 C27 C26 124.6(5)
F7 C28 C29 119.8(5)
F7 C28 C27 120.9(6)
C29 C28 C27 119.4(5)
F8 C29 C28 120.6(7)
F8 C29 C30 119.7(6)
C28 C29 C30 119.7(5)
F9 C30 C29 120.8(5)
F9 C30 C31 119.3(6)
C29 C30 C31 119.9(5)
F10 C31 C26 120.1(4)
F10 C31 C30 117.2(5)
C26 C31 C30 122.7(5)
C14 N1 C13 112.2(4)
C14 N1 C10 111.0(4)
C13 N1 C10 101.3(4)
C14 N1 Mg1 103.1(3)
C13 N1 Mg1 115.4(3)
C10 N1 Mg1 114.2(3)
C16 N2 C15 108.5(4)
C16 N2 C19 101.8(4)
C15 N2 C19 115.2(4)
C16 N2 Mg1 109.7(3)
C15 N2 Mg1 104.5(3)
C19 N2 Mg1 116.9(3)
Si2 Si1 Si4 103.39(6)
Si2 Si1 Si3 101.26(6)
Si4 Si1 Si3 105.01(6)
Si2 Si1 Mg1 114.27(6)
Si4 Si1 Mg1 117.29(5)
Si3 Si1 Mg1 113.80(6)
C1 Si2 C2 110.4(3)
C1 Si2 C3 102.7(3)
C2 Si2 C3 104.0(3)
C1 Si2 Si1 113.1(2)
C2 Si2 Si1 112.88(17)
C3 Si2 Si1 113.0(2)
C5 Si3 C6 108.4(3)
C5 Si3 C4 104.9(4)
C6 Si3 C4 104.4(3)
C5 Si3 Si1 115.1(2)
C6 Si3 Si1 111.16(15)
C4 Si3 Si1 112.2(2)
C9 Si4 C7 106.2(3)
C9 Si4 C8 107.7(3)
C7 Si4 C8 104.4(3)
C9 Si4 Si1 111.54(16)
C7 Si4 Si1 113.55(16)
C8 Si4 Si1 112.93(19)

loop_
_geom_bond_atom_site_label_1
_geom_bond_atom_site_label_2
_geom_bond_distance
Mg1 N2 2.188(4)
Mg1 N1 2.218(4)
Mg1 Si1 2.6477(15)
Mg1 H11 2.08(4)
Mg1 H12 2.05(4)
B1 C20 1.620(5)
B1 C26 1.632(5)
B1 H11 1.17(4)
B1 H12 1.12(4)
C1 Si2 1.844(5)
C1 H1A 0.98
C1 H1B 0.98
C1 H1C 0.98
C2 Si2 1.856(5)
C2 H2A 0.98
C2 H2B 0.98
C2 H2C 0.98
C3 Si2 1.915(5)
C3 H3A 0.98
C3 H3B 0.98
C3 H3C 0.98
C4 Si3 1.910(6)
C4 H4A 0.98
C4 H4B 0.98
C4 H4C 0.98
C5 Si3 1.851(6)
C5 H5A 0.98
C5 H5B 0.98
C5 H5C 0.98
C6 Si3 1.861(5)
C6 H6A 0.98
C6 H6B 0.98
C6 H6C 0.98
C7 Si4 1.874(5)
C7 H7A 0.98
C7 H7B 0.98
C7 H7C 0.98
C8 Si4 1.892(6)
C8 H8A 0.98
C8 H8B 0.98
C8 H8C 0.98
C9 Si4 1.863(5)
C9 H9A 0.98
C9 H9B 0.98
C9 H9C 0.98
C10 N1 1.513(7)
C10 C11 1.515(9)
C10 H10A 0.99
C10 H10B 0.99
C11 C12 1.523(8)
C11 H11A 0.99
C11 H11B 0.99
C12 C13 1.527(8)
C12 H12A 0.99
C12 H12B 0.99
C13 N1 1.481(6)
C13 H13A 0.99
C13 H13B 0.99
C14 N1 1.458(7)
C14 C15 1.460(9)
C14 H14A 0.99
C14 H14B 0.99
C15 N2 1.495(7)
C15 H15A 0.99
C15 H15B 0.99
C16 N2 1.450(6)
C16 C17 1.570(9)
C16 H16A 0.99
C16 H16B 0.99
C17 C18 1.548(8)
C17 H17A 0.99
C17 H17B 0.99
C18 C19 1.458(8)
C18 H18A 0.99
C18 H18B 0.99
C19 N2 1.526(7)
C19 H19A 0.99
C19 H19B 0.99
C20 C25 1.370(5)
C20 C21 1.387(5)
C21 F1 1.345(5)
C21 C22 1.383(6)
C22 F2 1.346(5)
C22 C23 1.363(7)
C23 F3 1.342(4)
C23 C24 1.360(6)
C24 F4 1.343(5)
C24 C25 1.387(6)
C25 F5 1.353(4)
C26 C27 1.382(6)
C26 C31 1.396(6)
C27 F6 1.345(6)
C27 C28 1.381(7)
C28 F7 1.339(7)
C28 C29 1.357(9)
C29 F8 1.341(6)
C29 C30 1.361(9)
C30 F9 1.346(7)
C30 C31 1.399(7)
C31 F10 1.322(6)
Si1 Si2 2.3474(15)
Si1 Si4 2.3560(14)
Si1 Si3 2.3684(15)
